data_4026849
loop_
_publ_author_name
'Wen-Ju Bai'
'Jason C. Green'
'Thomas R. R. Pettus'

_publ_section_title
;
 Total Syntheses of ent-Heliespirones A and C
;
_journal_name_full 'Journal of Organic Chemistry'
_journal_page_first 379
_journal_page_last 387
_journal_paper_doi 10.1021/jo201971g
_journal_volume 77
_journal_year 2012
_chemical_absolute_configuration ad
_chemical_formula_sum 'C27 H29 N O9 S2'
_chemical_formula_weight 575.63
_chemical_name_systematic
; 
 ? 
;
_space_group_IT_number 19
_symmetry_cell_setting orthorhombic
_symmetry_space_group_name_Hall 'P 2ac 2ab'
_symmetry_space_group_name_H-M 'P 21 21 21'
_atom_sites_solution_hydrogens geom
_atom_sites_solution_primary direct
_atom_sites_solution_secondary difmap
_audit_creation_method SHELXL-97
_cell_angle_alpha 90.00
_cell_angle_beta 90.00
_cell_angle_gamma 90.00
_cell_formula_units_Z 4
_cell_length_a 7.0911(8)
_cell_length_b 10.8032(12)
_cell_length_c 34.798(5)
_cell_measurement_temperature 100(2)
_cell_volume 2665.8(6)
_computing_structure_refinement 'SHELXL-97 (Sheldrick, 2008)'
_computing_structure_solution 'SHELXS-97 (Sheldrick, 2008)'
_diffrn_ambient_temperature 100(2)
_diffrn_measured_fraction_theta_full 0.995
_diffrn_measured_fraction_theta_max 0.995
_diffrn_measurement_device_type 'Bruker Kappa Apex II'
_diffrn_measurement_method 'omega scan'
_diffrn_radiation_monochromator graphite
_diffrn_radiation_source 'fine-focus sealed tube'
_diffrn_radiation_type MoK\a
_diffrn_radiation_wavelength 0.71073
_diffrn_reflns_av_R_equivalents 0.0326
_diffrn_reflns_av_sigmaI/netI 0.0418
_diffrn_reflns_limit_h_max 9
_diffrn_reflns_limit_h_min -9
_diffrn_reflns_limit_k_max 14
_diffrn_reflns_limit_k_min -14
_diffrn_reflns_limit_l_max 38
_diffrn_reflns_limit_l_min -46
_diffrn_reflns_number 15906
_diffrn_reflns_theta_full 28.30
_diffrn_reflns_theta_max 28.30
_diffrn_reflns_theta_min 1.97
_exptl_absorpt_coefficient_mu 0.256
_exptl_absorpt_correction_T_max 0.7457
_exptl_absorpt_correction_T_min 0.6714
_exptl_absorpt_correction_type multi-scan
_exptl_absorpt_process_details sadabs
_exptl_crystal_colour yellow
_exptl_crystal_density_diffrn 1.434
_exptl_crystal_description plate
_exptl_crystal_F_000 1208
_exptl_crystal_size_max 0.30
_exptl_crystal_size_mid 0.25
_exptl_crystal_size_min 0.10
_refine_diff_density_max 0.328
_refine_diff_density_min -0.285
_refine_diff_density_rms 0.058
_refine_ls_abs_structure_details 'Flack H D (1983), Acta Cryst. A39, 876-881'
_refine_ls_abs_structure_Flack 0.04(5)
_refine_ls_extinction_method none
_refine_ls_goodness_of_fit_ref 1.090
_refine_ls_hydrogen_treatment constr
_refine_ls_matrix_type full
_refine_ls_number_parameters 355
_refine_ls_number_reflns 6598
_refine_ls_number_restraints 0
_refine_ls_restrained_S_all 1.090
_refine_ls_R_factor_all 0.0380
_refine_ls_R_factor_gt 0.0363
_refine_ls_shift/su_max 0.002
_refine_ls_shift/su_mean 0.000
_refine_ls_structure_factor_coef Fsqd
_refine_ls_weighting_details 'calc w=1/[\s^2^(Fo^2^)+(0.0397P)^2^+1.0158P] where P=(Fo^2^+2Fc^2^)/3'
_refine_ls_weighting_scheme calc
_refine_ls_wR_factor_gt 0.0911
_refine_ls_wR_factor_ref 0.0920
_reflns_number_gt 6376
_reflns_number_total 6598
_reflns_threshold_expression >2sigma(I)
_cod_data_source_file jo201971g_si_002.cif
_cod_data_source_block p08082011_0m
_cod_database_code 4026849

loop_
_symmetry_equiv_pos_as_xyz
'x, y, z'
'-x+1/2, -y, z+1/2'
'-x, y+1/2, -z+1/2'
'x+1/2, -y+1/2, -z'

loop_
_atom_site_label
_atom_site_type_symbol
_atom_site_fract_x
_atom_site_fract_y
_atom_site_fract_z
_atom_site_U_iso_or_equiv
_atom_site_adp_type
_atom_site_occupancy
_atom_site_symmetry_multiplicity
_atom_site_calc_flag
_atom_site_refinement_flags
C1 C 0.1125(2) 0.64071(17) 0.93348(5) 0.0178(3) Uani 1 1 d .
C2 C 0.1104(3) 0.53048(18) 0.95429(6) 0.0210(4) Uani 1 1 d .
H2 H 0.0585 0.4574 0.9434 0.025 Uiso 1 1 calc R
C3 C 0.1850(3) 0.52878(19) 0.99101(6) 0.0242(4) Uani 1 1 d .
H3 H 0.1849 0.4542 1.0055 0.029 Uiso 1 1 calc R
C4 C 0.2601(3) 0.6362(2) 1.00673(6) 0.0276(4) Uani 1 1 d .
H4 H 0.3110 0.6345 1.0320 0.033 Uiso 1 1 calc R
C5 C 0.2616(3) 0.7453(2) 0.98611(6) 0.0278(4) Uani 1 1 d .
H5 H 0.3132 0.8183 0.9972 0.033 Uiso 1 1 calc R
C6 C 0.1872(3) 0.74834(18) 0.94903(6) 0.0222(4) Uani 1 1 d .
H6 H 0.1876 0.8230 0.9346 0.027 Uiso 1 1 calc R
C7 C 0.1545(3) 0.54281(17) 0.85911(5) 0.0170(3) Uani 1 1 d .
H7A H 0.1598 0.4618 0.8724 0.020 Uiso 1 1 calc R
H7B H 0.0904 0.5294 0.8342 0.020 Uiso 1 1 calc R
C8 C 0.3566(3) 0.58428(16) 0.85092(5) 0.0165(3) Uani 1 1 d .
H8A H 0.4203 0.6051 0.8754 0.020 Uiso 1 1 calc R
H8B H 0.3547 0.6596 0.8347 0.020 Uiso 1 1 calc R
C9 C 0.4676(2) 0.48107(16) 0.83018(5) 0.0155(3) Uani 1 1 d .
H9 H 0.6004 0.5103 0.8268 0.019 Uiso 1 1 calc R
C10 C 0.3844(3) 0.45662(16) 0.78999(5) 0.0166(3) Uani 1 1 d .
H10A H 0.2451 0.4542 0.7918 0.020 Uiso 1 1 calc R
H10B H 0.4191 0.5257 0.7727 0.020 Uiso 1 1 calc R
C11 C 0.4541(2) 0.33600(16) 0.77290(5) 0.0158(3) Uani 1 1 d .
H11 H 0.5942 0.3408 0.7700 0.019 Uiso 1 1 calc R
C12 C 0.3684(2) 0.30167(17) 0.73420(5) 0.0157(3) Uani 1 1 d .
H12 H 0.4027 0.2143 0.7278 0.019 Uiso 1 1 calc R
C13 C 0.4268(3) 0.38488(18) 0.70140(5) 0.0212(4) Uani 1 1 d .
H13A H 0.3616 0.3592 0.6779 0.032 Uiso 1 1 calc R
H13B H 0.5634 0.3788 0.6976 0.032 Uiso 1 1 calc R
H13C H 0.3932 0.4707 0.7075 0.032 Uiso 1 1 calc R
C14 C -0.0055(2) 0.17695(16) 0.79028(5) 0.0157(3) Uani 1 1 d .
C15 C -0.0611(2) 0.27909(16) 0.81206(5) 0.0151(3) Uani 1 1 d .
H15 H -0.0872 0.3561 0.8000 0.018 Uiso 1 1 calc R
C16 C -0.0776(2) 0.26668(16) 0.85145(5) 0.0155(3) Uani 1 1 d .
H16 H -0.1117 0.3352 0.8671 0.019 Uiso 1 1 calc R
C17 C -0.0431(2) 0.15124(17) 0.86750(5) 0.0168(3) Uani 1 1 d .
C18 C 0.0007(3) 0.04771(16) 0.84622(5) 0.0188(3) Uani 1 1 d .
H18 H 0.0162 -0.0307 0.8582 0.023 Uiso 1 1 calc R
C19 C 0.0218(3) 0.06132(16) 0.80649(5) 0.0188(3) Uani 1 1 d .
H19 H 0.0542 -0.0076 0.7909 0.023 Uiso 1 1 calc R
C20 C 0.4416(2) 0.24876(17) 0.83600(5) 0.0153(3) Uani 1 1 d .
C21 C 0.4382(2) 0.13950(17) 0.85725(5) 0.0174(3) Uani 1 1 d .
H21 H 0.4149 0.0633 0.8445 0.021 Uiso 1 1 calc R
C22 C 0.4681(2) 0.13958(17) 0.89651(5) 0.0187(3) Uani 1 1 d .
C23 C 0.5073(2) 0.25307(18) 0.91434(5) 0.0195(3) Uani 1 1 d .
C24 C 0.5089(2) 0.36237(17) 0.89335(5) 0.0178(3) Uani 1 1 d .
H24 H 0.5345 0.4385 0.9060 0.021 Uiso 1 1 calc R
C25 C 0.4600(3) 0.02054(19) 0.91908(6) 0.0277(4) Uani 1 1 d .
H25A H 0.4137 -0.0462 0.9025 0.042 Uiso 1 1 calc R
H25B H 0.3746 0.0307 0.9410 0.042 Uiso 1 1 calc R
H25C H 0.5865 -0.0002 0.9284 0.042 Uiso 1 1 calc R
C26 C 0.4728(2) 0.36169(16) 0.85329(5) 0.0147(3) Uani 1 1 d .
C27 C 0.6095(3) 0.3547(2) 0.97192(6) 0.0278(4) Uani 1 1 d .
H27A H 0.7228 0.3850 0.9589 0.042 Uiso 1 1 calc R
H27B H 0.6397 0.3354 0.9987 0.042 Uiso 1 1 calc R
H27C H 0.5113 0.4185 0.9711 0.042 Uiso 1 1 calc R
N N -0.0411(2) 0.14120(15) 0.90987(4) 0.0201(3) Uani 1 1 d .
O1 O -0.1710(2) 0.58724(15) 0.88901(4) 0.0294(3) Uani 1 1 d .
O2 O 0.0299(3) 0.76741(13) 0.87212(4) 0.0308(3) Uani 1 1 d .
O3 O 0.16003(16) 0.31210(11) 0.73705(3) 0.0152(2) Uani 1 1 d .
O4 O 0.1146(2) 0.08910(12) 0.72481(4) 0.0211(3) Uani 1 1 d .
O5 O -0.14898(18) 0.23912(14) 0.72469(4) 0.0226(3) Uani 1 1 d .
O6 O 0.40949(17) 0.23273(12) 0.79696(4) 0.0166(2) Uani 1 1 d .
O7 O 0.5434(2) 0.24584(14) 0.95313(4) 0.0268(3) Uani 1 1 d .
O8 O -0.0448(3) 0.03730(14) 0.92392(4) 0.0329(4) Uani 1 1 d .
O9 O -0.0312(2) 0.23624(13) 0.92860(4) 0.0274(3) Uani 1 1 d .
S1 S 0.01323(6) 0.64390(4) 0.887010(12) 0.01905(10) Uani 1 1 d .
S2 S 0.02628(6) 0.19727(4) 0.740372(12) 0.01578(9) Uani 1 1 d .

loop_
_atom_site_aniso_label
_atom_site_aniso_U_11
_atom_site_aniso_U_22
_atom_site_aniso_U_33
_atom_site_aniso_U_23
_atom_site_aniso_U_13
_atom_site_aniso_U_12
C1 0.0176(8) 0.0184(8) 0.0172(8) 0.0004(7) 0.0034(6) 0.0024(7)
C2 0.0240(9) 0.0182(8) 0.0207(9) 0.0004(7) 0.0033(7) 0.0007(7)
C3 0.0266(9) 0.0242(9) 0.0218(9) 0.0063(8) 0.0044(8) 0.0032(8)
C4 0.0233(9) 0.0388(12) 0.0205(9) 0.0018(9) -0.0018(7) -0.0006(9)
C5 0.0269(9) 0.0281(10) 0.0283(10) -0.0038(9) -0.0033(8) -0.0089(9)
C6 0.0218(8) 0.0200(8) 0.0248(9) 0.0029(8) 0.0021(7) -0.0046(8)
C7 0.0179(8) 0.0160(8) 0.0171(8) -0.0034(7) 0.0002(7) 0.0009(7)
C8 0.0181(8) 0.0150(8) 0.0163(8) -0.0009(6) -0.0013(7) -0.0016(6)
C9 0.0151(8) 0.0166(7) 0.0147(7) -0.0001(6) -0.0016(6) -0.0022(7)
C10 0.0185(8) 0.0167(8) 0.0146(8) 0.0003(6) -0.0012(6) 0.0000(7)
C11 0.0132(7) 0.0183(8) 0.0157(8) 0.0030(6) 0.0005(6) 0.0004(6)
C12 0.0138(7) 0.0185(7) 0.0149(8) -0.0004(7) 0.0012(6) 0.0021(6)
C13 0.0222(9) 0.0248(9) 0.0166(8) 0.0034(7) 0.0033(7) 0.0020(7)
C14 0.0132(7) 0.0196(8) 0.0142(7) -0.0014(6) 0.0007(6) -0.0045(6)
C15 0.0106(7) 0.0148(8) 0.0198(8) 0.0007(6) -0.0008(6) -0.0009(6)
C16 0.0124(7) 0.0152(8) 0.0189(8) -0.0009(6) 0.0020(6) -0.0008(6)
C17 0.0141(7) 0.0200(8) 0.0165(8) 0.0020(6) 0.0004(6) -0.0033(7)
C18 0.0189(8) 0.0147(7) 0.0228(8) 0.0023(6) -0.0018(7) -0.0010(7)
C19 0.0187(8) 0.0166(8) 0.0210(8) -0.0030(6) 0.0003(7) -0.0018(7)
C20 0.0114(7) 0.0195(8) 0.0149(7) 0.0015(7) -0.0009(6) 0.0011(6)
C21 0.0141(7) 0.0193(8) 0.0187(8) 0.0014(7) -0.0011(6) -0.0004(7)
C22 0.0141(7) 0.0226(8) 0.0194(8) 0.0062(7) -0.0002(6) -0.0020(7)
C23 0.0159(7) 0.0286(9) 0.0141(7) 0.0020(7) 0.0001(6) -0.0009(8)
C24 0.0137(7) 0.0225(8) 0.0171(8) -0.0013(6) -0.0013(6) -0.0002(7)
C25 0.0333(11) 0.0261(9) 0.0237(9) 0.0120(8) -0.0032(8) -0.0036(9)
C26 0.0114(7) 0.0174(7) 0.0153(7) 0.0008(6) 0.0000(6) 0.0015(7)
C27 0.0329(10) 0.0344(11) 0.0162(9) -0.0030(8) -0.0040(8) 0.0056(9)
N 0.0189(7) 0.0229(7) 0.0186(7) 0.0024(6) 0.0024(6) 0.0008(7)
O1 0.0178(6) 0.0407(9) 0.0297(8) -0.0047(7) -0.0014(6) 0.0043(6)
O2 0.0490(9) 0.0191(7) 0.0243(7) 0.0029(5) -0.0004(7) 0.0125(7)
O3 0.0136(5) 0.0165(5) 0.0156(6) 0.0006(5) 0.0008(5) 0.0016(4)
O4 0.0267(7) 0.0179(6) 0.0187(6) -0.0053(5) 0.0015(5) -0.0010(5)
O5 0.0173(6) 0.0313(7) 0.0191(6) -0.0024(6) -0.0053(5) -0.0003(6)
O6 0.0197(6) 0.0172(6) 0.0129(6) 0.0015(5) -0.0020(5) -0.0005(5)
O7 0.0341(7) 0.0322(7) 0.0141(6) 0.0040(6) -0.0041(6) -0.0042(6)
O8 0.0519(10) 0.0225(7) 0.0244(7) 0.0093(6) 0.0064(7) -0.0009(7)
O9 0.0344(7) 0.0282(7) 0.0197(6) -0.0031(5) -0.0014(6) 0.0037(7)
S1 0.0208(2) 0.0179(2) 0.0185(2) -0.00002(16) -0.00045(17) 0.00562(17)
S2 0.01589(18) 0.01734(18) 0.01410(18) -0.00308(15) -0.00144(16) -0.00050(16)

loop_
_atom_type_symbol
_atom_type_description
_atom_type_scat_dispersion_real
_atom_type_scat_dispersion_imag
_atom_type_scat_source
C C 0.0033 0.0016 'International Tables Vol C Tables 4.2.6.8 and 6.1.1.4'
H H 0.0000 0.0000 'International Tables Vol C Tables 4.2.6.8 and 6.1.1.4'
O O 0.0106 0.0060 'International Tables Vol C Tables 4.2.6.8 and 6.1.1.4'
S S 0.1246 0.1234 'International Tables Vol C Tables 4.2.6.8 and 6.1.1.4'
N N 0.0061 0.0033 'International Tables Vol C Tables 4.2.6.8 and 6.1.1.4'

loop_
_geom_angle_atom_site_label_1
_geom_angle_atom_site_label_2
_geom_angle_atom_site_label_3
_geom_angle
C6 C1 C2 121.15(17)
C6 C1 S1 119.57(14)
C2 C1 S1 119.26(15)
C3 C2 C1 119.17(18)
C3 C2 H2 120.4
C1 C2 H2 120.4
C2 C3 C4 119.97(19)
C2 C3 H3 120.0
C4 C3 H3 120.0
C5 C4 C3 120.79(18)
C5 C4 H4 119.6
C3 C4 H4 119.6
C4 C5 C6 119.86(19)
C4 C5 H5 120.1
C6 C5 H5 120.1
C1 C6 C5 119.07(18)
C1 C6 H6 120.5
C5 C6 H6 120.5
C8 C7 S1 116.85(13)
C8 C7 H7A 108.1
S1 C7 H7A 108.1
C8 C7 H7B 108.1
S1 C7 H7B 108.1
H7A C7 H7B 107.3
C7 C8 C9 110.70(14)
C7 C8 H8A 109.5
C9 C8 H8A 109.5
C7 C8 H8B 109.5
C9 C8 H8B 109.5
H8A C8 H8B 108.1
C26 C9 C10 110.13(14)
C26 C9 C8 112.19(14)
C10 C9 C8 110.68(14)
C26 C9 H9 107.9
C10 C9 H9 107.9
C8 C9 H9 107.9
C11 C10 C9 112.26(14)
C11 C10 H10A 109.2
C9 C10 H10A 109.2
C11 C10 H10B 109.2
C9 C10 H10B 109.2
H10A C10 H10B 107.9
O6 C11 C10 111.64(13)
O6 C11 C12 103.86(13)
C10 C11 C12 115.23(14)
O6 C11 H11 108.6
C10 C11 H11 108.6
C12 C11 H11 108.6
O3 C12 C13 106.13(14)
O3 C12 C11 108.62(13)
C13 C12 C11 114.45(15)
O3 C12 H12 109.2
C13 C12 H12 109.2
C11 C12 H12 109.2
C12 C13 H13A 109.5
C12 C13 H13B 109.5
H13A C13 H13B 109.5
C12 C13 H13C 109.5
H13A C13 H13C 109.5
H13B C13 H13C 109.5
C19 C14 C15 122.11(16)
C19 C14 S2 119.70(13)
C15 C14 S2 118.18(13)
C16 C15 C14 119.08(16)
C16 C15 H15 120.5
C14 C15 H15 120.5
C15 C16 C17 118.11(16)
C15 C16 H16 120.9
C17 C16 H16 120.9
C18 C17 C16 123.58(16)
C18 C17 N 118.34(16)
C16 C17 N 117.96(16)
C17 C18 C19 118.06(16)
C17 C18 H18 121.0
C19 C18 H18 121.0
C14 C19 C18 118.88(16)
C14 C19 H19 120.6
C18 C19 H19 120.6
C26 C20 O6 124.33(16)
C26 C20 C21 121.39(15)
O6 C20 C21 114.27(16)
C22 C21 C20 121.44(17)
C22 C21 H21 119.3
C20 C21 H21 119.3
C21 C22 C23 117.92(16)
C21 C22 C25 120.55(17)
C23 C22 C25 121.53(16)
O7 C23 C24 124.25(17)
O7 C23 C22 114.92(16)
C24 C23 C22 120.83(15)
C23 C24 C26 120.77(16)
C23 C24 H24 119.6
C26 C24 H24 119.6
C22 C25 H25A 109.5
C22 C25 H25B 109.5
H25A C25 H25B 109.5
C22 C25 H25C 109.5
H25A C25 H25C 109.5
H25B C25 H25C 109.5
C20 C26 C24 117.59(15)
C20 C26 C9 121.06(14)
C24 C26 C9 121.35(15)
O7 C27 H27A 109.5
O7 C27 H27B 109.5
H27A C27 H27B 109.5
O7 C27 H27C 109.5
H27A C27 H27C 109.5
H27B C27 H27C 109.5
O9 N O8 124.09(16)
O9 N C17 118.17(15)
O8 N C17 117.71(16)
C12 O3 S2 123.19(11)
C20 O6 C11 116.06(13)
C23 O7 C27 117.68(16)
O2 S1 O1 119.04(10)
O2 S1 C1 108.43(9)
O1 S1 C1 107.97(9)
O2 S1 C7 109.17(9)
O1 S1 C7 106.06(9)
C1 S1 C7 105.35(9)
O5 S2 O4 119.58(8)
O5 S2 O3 104.34(8)
O4 S2 O3 110.71(8)
O5 S2 C14 107.68(8)
O4 S2 C14 109.04(8)
O3 S2 C14 104.38(7)

loop_
_geom_bond_atom_site_label_1
_geom_bond_atom_site_label_2
_geom_bond_distance
C1 C6 1.388(3)
C1 C2 1.394(3)
C1 S1 1.7638(19)
C2 C3 1.383(3)
C2 H2 0.9500
C3 C4 1.389(3)
C3 H3 0.9500
C4 C5 1.381(3)
C4 H4 0.9500
C5 C6 1.394(3)
C5 H5 0.9500
C6 H6 0.9500
C7 C8 1.528(2)
C7 S1 1.7717(18)
C7 H7A 0.9900
C7 H7B 0.9900
C8 C9 1.544(2)
C8 H8A 0.9900
C8 H8B 0.9900
C9 C26 1.520(2)
C9 C10 1.541(2)
C9 H9 1.0000
C10 C11 1.515(2)
C10 H10A 0.9900
C10 H10B 0.9900
C11 O6 1.430(2)
C11 C12 1.523(2)
C11 H11 1.0000
C12 O3 1.485(2)
C12 C13 1.511(2)
C12 H12 1.0000
C13 H13A 0.9800
C13 H13B 0.9800
C13 H13C 0.9800
C14 C19 1.384(2)
C14 C15 1.396(2)
C14 S2 1.7648(17)
C15 C16 1.382(2)
C15 H15 0.9500
C16 C17 1.388(2)
C16 H16 0.9500
C17 C18 1.377(2)
C17 N 1.478(2)
C18 C19 1.398(2)
C18 H18 0.9500
C19 H19 0.9500
C20 C26 1.378(2)
C20 O6 1.388(2)
C20 C21 1.393(3)
C21 C22 1.382(2)
C21 H21 0.9500
C22 C23 1.402(3)
C22 C25 1.508(2)
C23 O7 1.376(2)
C23 C24 1.389(3)
C24 C26 1.417(2)
C24 H24 0.9500
C25 H25A 0.9800
C25 H25B 0.9800
C25 H25C 0.9800
C27 O7 1.424(3)
C27 H27A 0.9800
C27 H27B 0.9800
C27 H27C 0.9800
N O9 1.218(2)
N O8 1.224(2)
O1 S1 1.4441(16)
O2 S1 1.4363(15)
O3 S2 1.5658(12)
O4 S2 1.4321(14)
O5 S2 1.4306(13)

loop_
_geom_torsion_atom_site_label_1
_geom_torsion_atom_site_label_2
_geom_torsion_atom_site_label_3
_geom_torsion_atom_site_label_4
_geom_torsion
C6 C1 C2 C3 -0.3(3)
S1 C1 C2 C3 -178.75(15)
C1 C2 C3 C4 0.2(3)
C2 C3 C4 C5 -0.1(3)
C3 C4 C5 C6 -0.1(3)
C2 C1 C6 C5 0.1(3)
S1 C1 C6 C5 178.62(15)
C4 C5 C6 C1 0.0(3)
S1 C7 C8 C9 173.97(12)
C7 C8 C9 C26 -58.10(19)
C7 C8 C9 C10 65.36(18)
C26 C9 C10 C11 -40.6(2)
C8 C9 C10 C11 -165.19(14)
C9 C10 C11 O6 58.24(19)
C9 C10 C11 C12 176.39(14)
O6 C11 C12 O3 72.51(16)
C10 C11 C12 O3 -49.91(19)
O6 C11 C12 C13 -169.12(14)
C10 C11 C12 C13 68.46(19)
C19 C14 C15 C16 4.3(3)
S2 C14 C15 C16 -176.82(12)
C14 C15 C16 C17 -1.8(2)
C15 C16 C17 C18 -2.2(3)
C15 C16 C17 N 173.68(15)
C16 C17 C18 C19 3.7(3)
N C17 C18 C19 -172.16(16)
C15 C14 C19 C18 -2.8(3)
S2 C14 C19 C18 178.37(14)
C17 C18 C19 C14 -1.2(3)
C26 C20 C21 C22 -0.7(3)
O6 C20 C21 C22 179.86(15)
C20 C21 C22 C23 -1.7(3)
C20 C21 C22 C25 178.80(17)
C21 C22 C23 O7 -177.36(16)
C25 C22 C23 O7 2.1(3)
C21 C22 C23 C24 2.4(3)
C25 C22 C23 C24 -178.15(18)
O7 C23 C24 C26 179.06(16)
C22 C23 C24 C26 -0.7(3)
O6 C20 C26 C24 -178.20(15)
C21 C20 C26 C24 2.4(2)
O6 C20 C26 C9 2.1(2)
C21 C20 C26 C9 -177.23(16)
C23 C24 C26 C20 -1.8(2)
C23 C24 C26 C9 177.91(16)
C10 C9 C26 C20 11.8(2)
C8 C9 C26 C20 135.59(16)
C10 C9 C26 C24 -167.82(15)
C8 C9 C26 C24 -44.1(2)
C18 C17 N O9 161.39(17)
C16 C17 N O9 -14.7(2)
C18 C17 N O8 -16.8(3)
C16 C17 N O8 167.11(17)
C13 C12 O3 S2 132.30(13)
C11 C12 O3 S2 -104.20(14)
C26 C20 O6 C11 14.5(2)
C21 C20 O6 C11 -166.07(14)
C10 C11 O6 C20 -44.08(19)
C12 C11 O6 C20 -168.84(13)
C24 C23 O7 C27 -8.2(3)
C22 C23 O7 C27 171.57(17)
C6 C1 S1 O2 0.46(18)
C2 C1 S1 O2 178.97(15)
C6 C1 S1 O1 -129.78(15)
C2 C1 S1 O1 48.73(17)
C6 C1 S1 C7 117.23(15)
C2 C1 S1 C7 -64.26(16)
C8 C7 S1 O2 47.91(16)
C8 C7 S1 O1 177.32(14)
C8 C7 S1 C1 -68.36(15)
C12 O3 S2 O5 -153.75(13)
C12 O3 S2 O4 -23.86(15)
C12 O3 S2 C14 93.34(14)
C19 C14 S2 O5 119.80(15)
C15 C14 S2 O5 -59.08(15)
C19 C14 S2 O4 -11.35(17)
C15 C14 S2 O4 169.76(13)
C19 C14 S2 O3 -129.70(14)
C15 C14 S2 O3 51.42(15)
